data_7125331
loop_
_publ_author_name
'Mai, Shaoyu'
'Luo, Yixin'
'Huang, Xianyun'
'Shu, Zhenghao'
'Li, Bingnan'
'Lan, Yu'
'Song, Qiuling'

_publ_section_title
;
 Diversity-oriented synthesis of imidazo[2,1-a]isoquinolines.
;
_journal_issue 73
_journal_name_full 'Chemical communications (Cambridge, England)'
_journal_page_first 10240
_journal_page_last 10243
_journal_paper_doi 10.1039/c8cc05390a
_journal_volume 54
_journal_year 2018
_chemical_formula_moiety 'C20 H20 N2 O3'
_chemical_formula_sum 'C20 H20 N2 O3'
_chemical_formula_weight 336.39
_space_group_crystal_system monoclinic
_space_group_IT_number 14
_space_group_name_Hall '-P 2yn'
_space_group_name_H-M_alt 'P 1 21/n 1'
_symmetry_Int_Tables_number 14
_symmetry_space_group_name_Hall '-P 2yn'
_symmetry_space_group_name_H-M 'P 1 21/n 1'
_audit_block_doi 10.5517/ccdc.csd.cc1pk84n
_audit_update_record
;
2017-07-31 deposited with the CCDC.
2018-07-18 downloaded from the CCDC.
;
_cell_angle_alpha 90
_cell_angle_beta 106.980(7)
_cell_angle_gamma 90
_cell_formula_units_Z 4
_cell_length_a 9.8482(6)
_cell_length_b 12.1953(6)
_cell_length_c 15.5327(10)
_cell_measurement_reflns_used 1972
_cell_measurement_temperature 298(2)
_cell_measurement_theta_max 26.8630
_cell_measurement_theta_min 3.3750
_cell_volume 1784.18(19)
_diffrn_ambient_temperature 298(2)
_diffrn_measured_fraction_theta_full 0.9984
_diffrn_measured_fraction_theta_max 0.9984
_diffrn_measurement_device_type 'Xcalibur, Eos, Gemini'
_diffrn_radiation_type 'Mo K\a'
_diffrn_radiation_wavelength 0.71073
_diffrn_reflns_av_R_equivalents 0.0188
_diffrn_reflns_av_unetI/netI 0.0311
_diffrn_reflns_limit_h_max 11
_diffrn_reflns_limit_h_min -13
_diffrn_reflns_limit_k_max 15
_diffrn_reflns_limit_k_min -15
_diffrn_reflns_limit_l_max 13
_diffrn_reflns_limit_l_min -20
_diffrn_reflns_number 8434
_diffrn_reflns_theta_full 24.9978
_diffrn_reflns_theta_max 25.00
_diffrn_reflns_theta_min 2.88
_exptl_absorpt_coefficient_mu 0.085
_exptl_crystal_density_diffrn 1.2522
_exptl_crystal_description bolck
_exptl_crystal_F_000 712.3504
_refine_diff_density_max 0.2065
_refine_diff_density_min -0.2235
_refine_diff_density_rms 0.0411
_refine_ls_d_res_high 0.8409
_refine_ls_d_res_low 7.0751
_refine_ls_goodness_of_fit_ref 1.0693
_refine_ls_matrix_type full
_refine_ls_number_constraints 34
_refine_ls_number_parameters 230
_refine_ls_number_reflns 3147
_refine_ls_number_restraints 0
_refine_ls_restrained_S_all 1.0693
_refine_ls_R_factor_all 0.0615
_refine_ls_R_factor_gt 0.0445
_refine_ls_shift/su_max 0.0000
_refine_ls_shift/su_mean 0.0000
_refine_ls_structure_factor_coef Fsqd
_refine_ls_weighting_details 'w=1/[\s^2^(Fo^2^)+(0.0435P)^2^+0.4337P] where P=(Fo^2^+2Fc^2^)/3'
_refine_ls_weighting_scheme calc
_refine_ls_wR_factor_gt 0.1034
_refine_ls_wR_factor_ref 0.1153
_reflns_Friedel_coverage 0.0
_reflns_limit_h_max 8
_reflns_limit_h_min -11
_reflns_limit_k_max 14
_reflns_limit_k_min 0
_reflns_limit_l_max 18
_reflns_limit_l_min -7
_reflns_number_gt 2422
_reflns_number_total 3147
_reflns_threshold_expression I>=2u(I)
_cod_data_source_file c8cc05390a2.cif
_cod_data_source_block exp_4102
_cod_original_cell_volume 1784.18(18)
_cod_original_sg_symbol_Hall '-P 2ybc (x-z,y,z)'
_cod_database_code 7125331

loop_
_space_group_symop_id
_space_group_symop_operation_xyz
1 x,y,z
2 -x+1/2,y+1/2,-z+1/2
3 -x,-y,-z
4 x-1/2,-y-1/2,z-1/2

loop_
_atom_site_label
_atom_site_type_symbol
_atom_site_fract_x
_atom_site_fract_y
_atom_site_fract_z
_atom_site_U_iso_or_equiv
_atom_site_adp_type
_atom_site_occupancy
C6 C 0.13251(18) 0.23234(14) 0.60438(12) 0.0460(4) Uani 1.000000
C8 C 0.21683(19) 0.16624(15) 0.56778(12) 0.0489(5) Uani 1.000000
C9 C 0.16202(18) 0.11698(14) 0.82197(12) 0.0446(4) Uani 1.000000
C11 C 0.0930(2) 0.21635(14) 0.82537(13) 0.0507(5) Uani 1.000000
C12 C 0.1864(2) 0.04122(17) 0.89185(14) 0.0595(5) Uani 1.000000
H12 H 0.2316(2) -0.02519(17) 0.88953(14) 0.0714(6) Uiso 1.000000
C15 C 0.1404(3) 0.0692(2) 0.96453(15) 0.0756(7) Uani 1.000000
H15 H 0.1548(3) 0.0201(2) 1.01221(15) 0.0908(8) Uiso 1.000000
C16 C 0.0459(2) 0.31223(16) 0.55158(14) 0.0616(6) Uani 1.000000
H16 H -0.0116(2) 0.35551(16) 0.57578(14) 0.0739(7) Uiso 1.000000
C17 C 0.2156(2) 0.1834(2) 0.47926(13) 0.0683(6) Uani 1.000000
H17 H 0.2729(2) 0.1409(2) 0.45445(13) 0.0820(7) Uiso 1.000000
C19 C 0.0734(3) 0.1682(2) 0.96896(17) 0.0839(7) Uani 1.000000
H19 H 0.0443(3) 0.1842(2) 1.01940(17) 0.1006(9) Uiso 1.000000
C20 C 0.0494(3) 0.24254(19) 0.90042(16) 0.0717(6) Uani 1.000000
H20 H 0.0051(3) 0.30906(19) 0.90381(16) 0.0860(8) Uiso 1.000000
C21 C 0.0453(3) 0.3272(2) 0.46358(16) 0.0776(7) Uani 1.000000
H21 H -0.0123(3) 0.3806(2) 0.42838(16) 0.0931(8) Uiso 1.000000
C23 C 0.1302(3) 0.2629(2) 0.42790(15) 0.0834(8) Uani 1.000000
H23 H 0.1299(3) 0.2733(2) 0.36852(15) 0.1001(9) Uiso 1.000000
N4 N 0.18963(14) 0.11782(10) 0.73947(9) 0.0417(3) Uani 1.000000
C1aa C 0.31209(18) 0.08084(14) 0.62537(12) 0.0475(4) Uani 1.000000
H1aa H 0.32303(18) 0.02121(14) 0.58562(12) 0.0570(5) Uiso 1.000000
C0aa C 0.13316(17) 0.21217(13) 0.69671(12) 0.0422(4) Uani 1.000000
N14 N 0.07661(16) 0.27460(11) 0.74641(11) 0.0514(4) Uani 1.000000
C3 C 0.45829(19) 0.12894(16) 0.66884(12) 0.0499(5) Uani 1.000000
O4 O 0.55855(14) 0.06064(13) 0.66070(11) 0.0796(5) Uani 1.000000
O2 O 0.47963(14) 0.21580(11) 0.70563(10) 0.0653(4) Uani 1.000000
C3aa C 0.7069(2) 0.0875(3) 0.70672(19) 0.0918(9) Uani 1.000000
H3aa H 0.7123(2) 0.1536(3) 0.74338(19) 0.1101(11) Uiso 1.000000
C7 C 0.7791(3) 0.1062(3) 0.6366(2) 0.1077(10) Uani 1.000000
H7a H 0.763(2) 0.0444(8) 0.5966(9) 0.1615(15) Uiso 1.000000
H7b H 0.7416(16) 0.1711(10) 0.6032(10) 0.1615(15) Uiso 1.000000
H7c H 0.8791(4) 0.1150(18) 0.6646(2) 0.1615(15) Uiso 1.000000
O1 O 0.36712(13) -0.00836(9) 0.77053(9) 0.0526(3) Uani 1.000000
H1 H 0.3851(15) -0.0719(6) 0.7605(7) 0.0790(5) Uiso 1.000000
C2 C 0.25452(17) 0.03027(13) 0.69918(12) 0.0448(4) Uani 1.000000
C2aa C 0.1440(2) -0.05737(15) 0.65972(15) 0.0607(6) Uani 1.000000
H2aa H 0.1064(11) -0.0851(8) 0.7059(3) 0.0911(8) Uiso 1.000000
H2ab H 0.0685(7) -0.0261(3) 0.6122(6) 0.0911(8) Uiso 1.000000
H2ac H 0.1872(4) -0.1161(5) 0.6361(8) 0.0911(8) Uiso 1.000000
C4 C 0.7667(3) -0.0073(4) 0.7648(2) 0.1680(19) Uani 1.000000
H4a H 0.724(3) -0.0121(18) 0.8127(14) 0.252(3) Uiso 1.000000
H4b H 0.748(3) -0.0734(5) 0.7297(6) 0.252(3) Uiso 1.000000
H4c H 0.8674(7) 0.0021(15) 0.790(2) 0.252(3) Uiso 1.000000

loop_
_atom_site_aniso_label
_atom_site_aniso_U_11
_atom_site_aniso_U_22
_atom_site_aniso_U_33
_atom_site_aniso_U_12
_atom_site_aniso_U_13
_atom_site_aniso_U_23
C6 0.0394(10) 0.0472(10) 0.0471(10) -0.0094(8) 0.0059(8) 0.0022(8)
C8 0.0406(10) 0.0601(11) 0.0430(10) -0.0149(9) 0.0074(8) -0.0037(8)
C9 0.0399(10) 0.0467(10) 0.0487(11) -0.0065(8) 0.0153(8) 0.0011(8)
C11 0.0503(11) 0.0473(10) 0.0592(12) -0.0070(8) 0.0234(9) -0.0041(9)
C12 0.0550(12) 0.0608(12) 0.0637(13) -0.0035(10) 0.0190(10) 0.0131(10)
C15 0.0801(16) 0.0924(17) 0.0608(14) -0.0141(14) 0.0306(12) 0.0153(12)
C16 0.0552(12) 0.0572(12) 0.0629(13) -0.0044(10) 0.0023(10) 0.0111(10)
C17 0.0615(13) 0.0950(16) 0.0463(12) -0.0171(12) 0.0125(10) -0.0035(11)
C19 0.097(2) 0.0946(18) 0.0750(17) -0.0165(15) 0.0493(15) -0.0101(14)
C20 0.0819(16) 0.0666(13) 0.0805(16) -0.0073(12) 0.0457(13) -0.0147(12)
C21 0.0689(15) 0.0831(16) 0.0631(15) -0.0119(13) -0.0085(12) 0.0243(12)
C23 0.0827(18) 0.112(2) 0.0458(13) -0.0252(16) 0.0044(12) 0.0151(13)
N4 0.0392(8) 0.0381(7) 0.0483(9) 0.0004(6) 0.0135(7) 0.0009(6)
C1aa 0.0390(10) 0.0543(10) 0.0482(10) -0.0060(8) 0.0112(8) -0.0143(8)
C0aa 0.0364(9) 0.0362(9) 0.0522(11) -0.0040(7) 0.0104(8) 0.0004(8)
N14 0.0529(10) 0.0396(8) 0.0651(10) 0.0010(7) 0.0229(8) -0.0005(7)
C3 0.0444(11) 0.0628(12) 0.0426(10) -0.0078(9) 0.0130(8) -0.0090(9)
O4 0.0355(7) 0.1080(12) 0.0927(11) -0.0059(8) 0.0149(7) -0.0521(9)
O2 0.0539(8) 0.0610(9) 0.0725(10) -0.0114(7) 0.0049(7) -0.0161(7)
C3aa 0.0364(12) 0.138(2) 0.0947(19) -0.0089(14) 0.0098(12) -0.0603(17)
C7 0.0544(15) 0.129(2) 0.136(3) -0.0175(16) 0.0220(17) -0.003(2)
O1 0.0465(7) 0.0415(7) 0.0630(8) 0.0045(6) 0.0053(6) -0.0017(6)
C2 0.0362(9) 0.0416(9) 0.0532(11) -0.0007(8) 0.0078(8) -0.0040(8)
C2aa 0.0452(11) 0.0508(11) 0.0810(15) -0.0085(9) 0.0103(10) -0.0117(10)
C4 0.071(2) 0.303(5) 0.104(3) -0.024(3) -0.0145(18) 0.068(3)

loop_
_atom_type_symbol
_atom_type_scat_dispersion_real
_atom_type_scat_dispersion_imag
_atom_type_scat_Cromer_Mann_a1
_atom_type_scat_Cromer_Mann_a2
_atom_type_scat_Cromer_Mann_a3
_atom_type_scat_Cromer_Mann_a4
_atom_type_scat_Cromer_Mann_b1
_atom_type_scat_Cromer_Mann_b2
_atom_type_scat_Cromer_Mann_b3
_atom_type_scat_Cromer_Mann_b4
_atom_type_scat_Cromer_Mann_c
_atom_type_scat_source
_atom_type_scat_dispersion_source
H 0.00000 0.00000 0.49300 0.32291 0.14019 0.04081 10.51090 26.12570 3.14236 57.79970 0.0030380000826 'International Tables Volume C Table 6.1.1.4 (pp. 500-502)' 'Henke, Gullikson and Davis, At. Data and Nucl. Data Tables, 1993, 54, 2'
C 0.00347 0.00161 2.31000 1.02000 1.58860 0.86500 20.84390 10.20750 0.56870 51.65120 0.215599998832 'International Tables Volume C Table 6.1.1.4 (pp. 500-502)' 'Henke, Gullikson and Davis, At. Data and Nucl. Data Tables, 1993, 54, 2'
O 0.01158 0.00611 3.04850 2.28680 1.54630 0.86700 13.27710 5.70110 0.32390 32.90890 0.250800013542 'International Tables Volume C Table 6.1.1.4 (pp. 500-502)' 'Henke, Gullikson and Davis, At. Data and Nucl. Data Tables, 1993, 54, 2'
N 0.00653 0.00323 12.21260 3.13220 2.01250 1.16630 0.00570 9.89330 28.99750 0.58260 -11.5290002823 'International Tables Volume C Table 6.1.1.4 (pp. 500-502)' 'Henke, Gullikson and Davis, At. Data and Nucl. Data Tables, 1993, 54, 2'

loop_
_geom_angle_atom_site_label_1
_geom_angle_atom_site_label_2
_geom_angle_atom_site_label_3
_geom_angle
C16 C6 C8 120.02(18)
C0aa C6 C8 118.28(16)
C0aa C6 C16 121.64(17)
C17 C8 C6 118.90(18)
C1aa C8 C6 119.96(16)
C1aa C8 C17 121.09(18)
C12 C9 C11 121.40(17)
N4 C9 C11 104.92(14)
N4 C9 C12 133.67(17)
C20 C11 C9 120.18(18)
N14 C11 C9 110.08(15)
N14 C11 C20 129.73(18)
C15 C12 C9 116.9(2)
C19 C15 C12 122.1(2)
C21 C16 C6 120.1(2)
C23 C17 C8 120.6(2)
C20 C19 C15 121.0(2)
C19 C20 C11 118.4(2)
C23 C21 C16 119.9(2)
C21 C23 C17 120.6(2)
C0aa N4 C9 107.13(13)
C2 N4 C9 127.86(14)
C2 N4 C0aa 124.76(14)
C3 C1aa C8 109.98(15)
C2 C1aa C8 114.55(14)
C2 C1aa C3 109.24(14)
N4 C0aa C6 120.48(15)
N14 C0aa C6 126.83(16)
N14 C0aa N4 112.60(15)
C0aa N14 C11 105.21(14)
O4 C3 C1aa 110.53(15)
O2 C3 C1aa 124.59(17)
O2 C3 O4 124.87(17)
C3aa O4 C3 118.56(16)
C7 C3aa O4 107.5(2)
C4 C3aa O4 106.6(2)
C4 C3aa C7 112.2(3)
C1aa C2 N4 108.89(13)
O1 C2 N4 104.41(13)
O1 C2 C1aa 110.09(13)
C2aa C2 N4 109.38(14)
C2aa C2 C1aa 110.82(15)
C2aa C2 O1 112.99(14)

loop_
_geom_bond_atom_site_label_1
_geom_bond_atom_site_label_2
_geom_bond_distance
C6 C8 1.392(3)
C6 C16 1.393(3)
C6 C0aa 1.453(2)
C8 C17 1.387(3)
C8 C1aa 1.508(3)
C9 N4 1.386(2)
C9 C12 1.392(3)
C9 C11 1.398(2)
C11 N14 1.385(2)
C11 C20 1.392(3)
C12 C15 1.376(3)
C15 C19 1.388(3)
C16 C21 1.377(3)
C17 C23 1.375(3)
C19 C20 1.365(3)
C21 C23 1.375(4)
N4 C0aa 1.363(2)
N4 C2 1.474(2)
C1aa C3 1.518(2)
C1aa C2 1.548(2)
C0aa N14 1.318(2)
C3 O2 1.193(2)
C3 O4 1.326(2)
O4 C3aa 1.464(2)
C3aa C4 1.478(5)
C3aa C7 1.481(4)
O1 C2 1.401(2)
C2 C2aa 1.521(2)
